data_2017071
loop_
_publ_author_name
'Yong, Ken W. L.'
'Garson, Mary J.'
'Bernhardt, Paul V.'

_publ_section_title
;
 Absolute structures and conformations of the spongian diterpenes
 spongia-13(16),14-dien-3-one, epispongiadiol and spongiadiol
;
_journal_coeditor_code SQ3189
_journal_issue 4
_journal_name_full 'Acta Crystallographica Section C'
_journal_page_first o167
_journal_page_last o170
_journal_paper_doi 10.1107/S0108270109008816
_journal_volume 65
_journal_year 2009
_chemical_formula_iupac 'C20 H28 O2'
_chemical_formula_moiety 'C20 H28 O2'
_chemical_formula_sum 'C20 H28 O2'
_chemical_formula_weight 300.42
_chemical_name_systematic
;
(3bR,5aR,9aR,9bR)-3b,6,6,9a-tetramethyl-4,5,5a,6,8,9,9a,9b,10,11-
decahydrophenanthro[1,2-<i>c</i>]furan-7(3bH)-one
;
_space_group_IT_number 4
_symmetry_cell_setting monoclinic
_symmetry_space_group_name_Hall 'P 2yb'
_symmetry_space_group_name_H-M 'P 1 21 1'
_atom_sites_solution_hydrogens geom
_atom_sites_solution_primary direct
_atom_sites_solution_secondary difmap
_audit_conform_dict_name cif_core.dic
_audit_conform_dict_version 2.3
_audit_creation_method 'WinGX routine CIF_UPDATE'
_cell_angle_alpha 90
_cell_angle_beta 101.9300(10)
_cell_angle_gamma 90
_cell_formula_units_Z 4
_cell_length_a 12.33360(10)
_cell_length_b 7.41240(10)
_cell_length_c 18.24760(10)
_cell_measurement_reflns_used 14597
_cell_measurement_temperature 130(2)
_cell_measurement_theta_max 62.3306
_cell_measurement_theta_min 3.6602
_cell_volume 1632.19(3)
_computing_cell_refinement 'CrysAlis RED (Oxford Diffraction, 2008)'
_computing_data_collection 'CrysAlis CCD (Oxford Diffraction, 2008)'
_computing_data_reduction 'CrysAlis RED (Oxford Diffraction, 2008)'
_computing_molecular_graphics
;
ORTEP-3 for Windows (Farrugia, 1997) and PLUTON (Spek, 1991)
;
_computing_publication_material 'WinGX (Farrugia, 1999)'
_computing_structure_refinement 'SHELXL97 (Sheldrick, 2008)'
_computing_structure_solution 'SHELXS86 (Sheldrick, 2008)'
_diffrn_ambient_temperature 130(2)
_diffrn_detector_area_resol_mean 16.0696
_diffrn_measured_fraction_theta_full 0.996
_diffrn_measured_fraction_theta_max 0.996
_diffrn_measurement_device_type 'Oxford Diffraction Gemini S Ultra'
_diffrn_measurement_method \w
_diffrn_radiation_monochromator mirror
_diffrn_radiation_source 'Ultra (Cu) X-ray source'
_diffrn_radiation_type 'Cu K\a'
_diffrn_radiation_wavelength 1.5418
_diffrn_reflns_av_R_equivalents 0.0335
_diffrn_reflns_av_sigmaI/netI 0.0650
_diffrn_reflns_limit_h_max 14
_diffrn_reflns_limit_h_min -14
_diffrn_reflns_limit_k_max 8
_diffrn_reflns_limit_k_min -8
_diffrn_reflns_limit_l_max 20
_diffrn_reflns_limit_l_min -20
_diffrn_reflns_number 26930
_diffrn_reflns_theta_full 62.46
_diffrn_reflns_theta_max 62.3306
_diffrn_reflns_theta_min 3.6602
_exptl_absorpt_coefficient_mu 0.594
_exptl_absorpt_correction_type none
_exptl_crystal_colour colourless
_exptl_crystal_density_diffrn 1.223
_exptl_crystal_density_method 'not measured'
_exptl_crystal_description prism
_exptl_crystal_F_000 656
_exptl_crystal_size_max 0.3
_exptl_crystal_size_mid 0.3
_exptl_crystal_size_min 0.1
_refine_diff_density_max 0.173
_refine_diff_density_min -0.137
_refine_ls_abs_structure_details 'Flack (1983), with how many Friedel pairs?'
_refine_ls_abs_structure_Flack -0.06(14)
_refine_ls_extinction_coef 0.0035(4)
_refine_ls_extinction_expression Fc^*^=kFc[1+0.001xFc^2^\l^3^/sin(2\q)]^-1/4^
_refine_ls_extinction_method 'SHELXL97 (Sheldrick, 2008)'
_refine_ls_goodness_of_fit_ref 1.052
_refine_ls_hydrogen_treatment constr
_refine_ls_matrix_type full
_refine_ls_number_parameters 406
_refine_ls_number_reflns 5168
_refine_ls_number_restraints 1
_refine_ls_restrained_S_all 1.052
_refine_ls_R_factor_all 0.0304
_refine_ls_R_factor_gt 0.0274
_refine_ls_shift/su_max 0.001
_refine_ls_shift/su_mean 0
_refine_ls_structure_factor_coef Fsqd
_refine_ls_weighting_details 'calc w = 1/[\s^2^(Fo^2^)+(0.0460P)^2^+0.0646P] where P=(Fo^2^+2Fc^2^)/3'
_refine_ls_weighting_scheme calc
_refine_ls_wR_factor_gt 0.0692
_refine_ls_wR_factor_ref 0.0704
_reflns_number_gt 4826
_reflns_number_total 5168
_reflns_threshold_expression I>2\s(I)
_cod_data_source_file sq3189.cif
_cod_data_source_block I
_cod_database_code 2017071
_cod_database_fobs_code 2017071

loop_
_symmetry_equiv_pos_as_xyz
'x, y, z'
'-x, y+1/2, -z'

loop_
_atom_site_type_symbol
_atom_site_label
_atom_site_fract_x
_atom_site_fract_y
_atom_site_fract_z
_atom_site_U_iso_or_equiv
_atom_site_adp_type
_atom_site_calc_flag
_atom_site_refinement_flags
_atom_site_occupancy
_atom_site_disorder_assembly
_atom_site_disorder_group
C C1A 0.81069(12) 1.20326(19) 0.15478(9) 0.0215(3) Uani d . 1 . .
H H1A 0.8318 1.2531 0.2061 0.026 Uiso calc R 1 . .
H H1B 0.8559 1.2651 0.1235 0.026 Uiso calc R 1 . .
C C2A 0.68728(12) 1.2457(2) 0.12339(9) 0.0229(3) Uani d . 1 . .
H H2A 0.6658 1.3520 0.1500 0.027 Uiso calc R 1 . .
H H2B 0.6776 1.2777 0.0698 0.027 Uiso calc R 1 . .
C C3A 0.61155(12) 1.0922(2) 0.13099(8) 0.0212(3) Uani d . 1 . .
C C4A 0.63493(11) 0.9158(2) 0.09383(8) 0.0195(3) Uani d . 1 . .
C C5A 0.76043(11) 0.90527(19) 0.09059(8) 0.0179(3) Uani d . 1 . .
H H5A 0.7679 0.9763 0.0453 0.021 Uiso calc R 1 . .
C C6A 0.79725(12) 0.7130(2) 0.07622(9) 0.0218(3) Uani d . 1 . .
H H6A 0.7946 0.6366 0.1203 0.026 Uiso calc R 1 . .
H H6B 0.7454 0.6614 0.0325 0.026 Uiso calc R 1 . .
C C7A 0.91449(12) 0.7116(2) 0.06135(9) 0.0233(3) Uani d . 1 . .
H H7A 0.9162 0.7838 0.0160 0.028 Uiso calc R 1 . .
H H7B 0.9354 0.5862 0.0517 0.028 Uiso calc R 1 . .
C C8A 0.99923(12) 0.7889(2) 0.12784(8) 0.0200(3) Uani d . 1 . .
C C9A 0.96038(11) 0.98049(19) 0.14673(8) 0.0184(3) Uani d . 1 . .
H H9A 0.9624 1.0539 0.1011 0.022 Uiso calc R 1 . .
C C10A 0.83879(12) 0.99820(19) 0.15742(8) 0.0181(3) Uani d . 1 . .
C C11A 1.04752(12) 1.0690(2) 0.20909(8) 0.0231(3) Uani d . 1 . .
H H11A 1.0164 1.1806 0.2262 0.028 Uiso calc R 1 . .
H H11B 1.0658 0.9857 0.2523 0.028 Uiso calc R 1 . .
C C12A 1.15309(12) 1.1146(2) 0.18126(10) 0.0285(4) Uani d . 1 . .
H H12A 1.1415 1.2269 0.1513 0.034 Uiso calc R 1 . .
H H12B 1.2146 1.1355 0.2247 0.034 Uiso calc R 1 . .
C C13A 1.18363(12) 0.9646(2) 0.13421(8) 0.0235(3) Uani d . 1 . .
C C14A 1.11035(12) 0.8178(2) 0.10692(8) 0.0210(3) Uani d . 1 . .
C C15A 1.16359(12) 0.7170(2) 0.06398(9) 0.0282(4) Uani d . 1 . .
H H15A 1.1344 0.6103 0.0385 0.034 Uiso calc R 1 . .
C C16A 1.27537(12) 0.9408(2) 0.10581(9) 0.0286(4) Uani d . 1 . .
H H16A 1.3380 1.0185 0.1150 0.034 Uiso calc R 1 . .
C C17A 1.01733(13) 0.6527(2) 0.19337(9) 0.0238(3) Uani d . 1 . .
H H17A 1.0449 0.5387 0.1771 0.036 Uiso calc R 1 . .
H H17B 0.9469 0.6316 0.2089 0.036 Uiso calc R 1 . .
H H17C 1.0716 0.7016 0.2356 0.036 Uiso calc R 1 . .
C C18A 0.56576(12) 0.9265(2) 0.01287(9) 0.0261(3) Uani d . 1 . .
H H18A 0.4867 0.9301 0.0141 0.039 Uiso calc R 1 . .
H H18B 0.5809 0.8203 -0.0154 0.039 Uiso calc R 1 . .
H H18C 0.5858 1.0359 -0.0114 0.039 Uiso calc R 1 . .
C C19A 0.59174(12) 0.7551(2) 0.13250(9) 0.0256(4) Uani d . 1 . .
H H19A 0.6354 0.7430 0.1836 0.038 Uiso calc R 1 . .
H H19B 0.5984 0.6445 0.1043 0.038 Uiso calc R 1 . .
H H19C 0.5138 0.7751 0.1342 0.038 Uiso calc R 1 . .
C C20A 0.82365(12) 0.9245(2) 0.23354(8) 0.0226(3) Uani d . 1 . .
H H20A 0.7532 0.9678 0.2438 0.034 Uiso calc R 1 . .
H H20B 0.8848 0.9665 0.2731 0.034 Uiso calc R 1 . .
H H20C 0.8234 0.7923 0.2322 0.034 Uiso calc R 1 . .
O O1A 0.53320(9) 1.10851(15) 0.16183(6) 0.0319(3) Uani d . 1 . .
O O2A 1.26582(8) 0.78912(17) 0.06188(6) 0.0326(3) Uani d . 1 . .
C C1B 0.54817(12) 0.8852(2) 0.36487(9) 0.0242(3) Uani d . 1 . .
H H1C 0.5502 0.9579 0.4106 0.029 Uiso calc R 1 . .
H H1D 0.6053 0.9341 0.3393 0.029 Uiso calc R 1 . .
C C2B 0.43381(12) 0.9086(2) 0.31285(10) 0.0301(4) Uani d . 1 . .
H H2C 0.4029 1.0273 0.3229 0.036 Uiso calc R 1 . .
H H2D 0.4429 0.9085 0.2602 0.036 Uiso calc R 1 . .
C C3B 0.35319(12) 0.7637(2) 0.32253(8) 0.0236(3) Uani d . 1 . .
C C4B 0.38911(12) 0.5715(2) 0.30928(8) 0.0208(3) Uani d . 1 . .
C C5B 0.51896(12) 0.56161(19) 0.32500(8) 0.0184(3) Uani d . 1 . .
H H5B 0.5400 0.6075 0.2783 0.022 Uiso calc R 1 . .
C C6B 0.56151(11) 0.36727(19) 0.33358(9) 0.0210(3) Uani d . 1 . .
H H6C 0.5468 0.3155 0.3806 0.025 Uiso calc R 1 . .
H H6D 0.5214 0.2937 0.2913 0.025 Uiso calc R 1 . .
C C7B 0.68587(12) 0.3602(2) 0.33511(9) 0.0217(3) Uani d . 1 . .
H H7C 0.6997 0.4069 0.2870 0.026 Uiso calc R 1 . .
H H7D 0.7110 0.2332 0.3402 0.026 Uiso calc R 1 . .
C C8B 0.75357(12) 0.47132(19) 0.39984(8) 0.0190(3) Uani d . 1 . .
C C9B 0.70646(12) 0.66700(19) 0.39510(8) 0.0185(3) Uani d . 1 . .
H H9B 0.7199 0.7142 0.3464 0.022 Uiso calc R 1 . .
C C10B 0.57910(12) 0.68707(19) 0.38848(8) 0.0192(3) Uani d . 1 . .
C C11B 0.77821(12) 0.7880(2) 0.45470(8) 0.0233(3) Uani d . 1 . .
H H11C 0.7406 0.9054 0.4566 0.028 Uiso calc R 1 . .
H H11D 0.7867 0.7303 0.5045 0.028 Uiso calc R 1 . .
C C12B 0.89311(12) 0.8198(2) 0.43708(8) 0.0240(3) Uani d . 1 . .
H H12C 0.8881 0.9158 0.3988 0.029 Uiso calc R 1 . .
H H12D 0.9448 0.8612 0.4829 0.029 Uiso calc R 1 . .
C C13B 0.93760(12) 0.6508(2) 0.40885(8) 0.0210(3) Uani d . 1 . .
C C14B 0.87265(12) 0.48971(19) 0.39060(8) 0.0201(3) Uani d . 1 . .
C C15B 0.93894(11) 0.3695(2) 0.36568(9) 0.0250(4) Uani d . 1 . .
H H15B 0.9175 0.2503 0.3499 0.030 Uiso calc R 1 . .
C C16B 1.03768(12) 0.6147(2) 0.39269(8) 0.0261(4) Uani d . 1 . .
H H16B 1.0975 0.6978 0.3989 0.031 Uiso calc R 1 . .
C C17B 0.75585(12) 0.3723(2) 0.47461(9) 0.0259(4) Uani d . 1 . .
H H17D 0.7927 0.2553 0.4739 0.039 Uiso calc R 1 . .
H H17E 0.6798 0.3535 0.4812 0.039 Uiso calc R 1 . .
H H17F 0.7965 0.4452 0.5161 0.039 Uiso calc R 1 . .
C C18B 0.34419(13) 0.5330(2) 0.22540(9) 0.0276(4) Uani d . 1 . .
H H18D 0.2630 0.5327 0.2151 0.041 Uiso calc R 1 . .
H H18E 0.3710 0.4151 0.2125 0.041 Uiso calc R 1 . .
H H18F 0.3701 0.6269 0.1953 0.041 Uiso calc R 1 . .
C C19B 0.33256(12) 0.4392(2) 0.35432(9) 0.0253(3) Uani d . 1 . .
H H19D 0.3591 0.4613 0.4080 0.038 Uiso calc R 1 . .
H H19E 0.3504 0.3151 0.3425 0.038 Uiso calc R 1 . .
H H19F 0.2521 0.4568 0.3412 0.038 Uiso calc R 1 . .
C C20B 0.54232(13) 0.6512(2) 0.46314(8) 0.0249(3) Uani d . 1 . .
H H20D 0.4663 0.6946 0.4594 0.037 Uiso calc R 1 . .
H H20E 0.5920 0.7147 0.5038 0.037 Uiso calc R 1 . .
H H20F 0.5453 0.5213 0.4735 0.037 Uiso calc R 1 . .
O O1B 0.26387(9) 0.79797(15) 0.33814(7) 0.0322(3) Uani d . 1 . .
O O2B 1.04116(8) 0.44232(15) 0.36619(6) 0.0277(3) Uani d . 1 . .

loop_
_atom_site_aniso_label
_atom_site_aniso_U_11
_atom_site_aniso_U_22
_atom_site_aniso_U_33
_atom_site_aniso_U_12
_atom_site_aniso_U_13
_atom_site_aniso_U_23
C1A 0.0192(8) 0.0191(8) 0.0261(8) -0.0012(6) 0.0046(6) -0.0019(6)
C2A 0.0238(8) 0.0189(8) 0.0262(8) 0.0027(6) 0.0055(7) 0.0002(6)
C3A 0.0167(8) 0.0240(8) 0.0212(8) 0.0022(6) 0.0000(6) 0.0015(6)
C4A 0.0167(7) 0.0202(8) 0.0213(8) -0.0013(6) 0.0035(6) 0.0019(6)
C5A 0.0177(7) 0.0184(7) 0.0173(7) -0.0016(6) 0.0029(6) 0.0013(6)
C6A 0.0212(8) 0.0190(8) 0.0237(8) -0.0016(6) 0.0011(6) -0.0039(6)
C7A 0.0246(8) 0.0206(8) 0.0250(8) 0.0009(6) 0.0056(6) -0.0051(6)
C8A 0.0172(7) 0.0209(7) 0.0221(8) 0.0018(6) 0.0046(6) -0.0016(6)
C9A 0.0191(7) 0.0183(7) 0.0175(7) -0.0003(6) 0.0033(6) 0.0013(6)
C10A 0.0173(7) 0.0179(7) 0.0190(7) -0.0003(6) 0.0039(6) -0.0007(6)
C11A 0.0210(8) 0.0217(8) 0.0254(8) 0.0019(6) 0.0021(7) -0.0037(7)
C12A 0.0187(7) 0.0248(8) 0.0405(10) -0.0036(6) 0.0029(7) -0.0051(7)
C13A 0.0183(7) 0.0272(9) 0.0248(8) 0.0024(6) 0.0039(6) 0.0055(7)
C14A 0.0197(7) 0.0237(8) 0.0192(8) 0.0032(6) 0.0028(6) 0.0010(6)
C15A 0.0198(8) 0.0388(9) 0.0260(8) 0.0008(7) 0.0051(6) -0.0032(7)
C16A 0.0203(8) 0.0346(9) 0.0301(9) 0.0007(7) 0.0035(7) 0.0059(8)
C17A 0.0221(8) 0.0213(8) 0.0287(8) 0.0036(6) 0.0065(7) 0.0024(6)
C18A 0.0195(7) 0.0294(8) 0.0277(8) -0.0021(7) 0.0005(6) -0.0007(7)
C19A 0.0188(7) 0.0236(8) 0.0348(9) -0.0019(6) 0.0061(7) 0.0032(7)
C20A 0.0207(7) 0.0262(8) 0.0212(8) 0.0018(7) 0.0054(6) -0.0009(7)
O1A 0.0224(6) 0.0345(7) 0.0417(7) 0.0009(5) 0.0132(5) -0.0050(5)
O2A 0.0224(6) 0.0492(7) 0.0284(6) 0.0032(5) 0.0104(5) -0.0008(6)
C1B 0.0233(8) 0.0186(8) 0.0317(9) -0.0006(6) 0.0081(7) -0.0019(6)
C2B 0.0250(8) 0.0192(8) 0.0457(10) 0.0030(7) 0.0068(7) 0.0063(7)
C3B 0.0207(8) 0.0237(8) 0.0254(8) 0.0020(6) 0.0026(7) 0.0026(7)
C4B 0.0179(7) 0.0197(7) 0.0248(8) -0.0005(6) 0.0049(6) 0.0007(6)
C5B 0.0178(7) 0.0182(7) 0.0200(7) -0.0017(6) 0.0059(6) -0.0003(6)
C6B 0.0185(7) 0.0182(7) 0.0259(8) -0.0019(6) 0.0035(6) -0.0020(6)
C7B 0.0204(7) 0.0178(7) 0.0270(8) 0.0001(6) 0.0052(6) -0.0025(6)
C8B 0.0178(7) 0.0185(8) 0.0205(7) -0.0016(6) 0.0038(6) -0.0001(6)
C9B 0.0203(7) 0.0178(7) 0.0177(7) -0.0012(6) 0.0052(6) -0.0007(6)
C10B 0.0206(7) 0.0170(8) 0.0209(8) -0.0013(6) 0.0066(6) -0.0004(6)
C11B 0.0253(8) 0.0211(8) 0.0236(8) -0.0023(6) 0.0057(6) -0.0040(7)
C12B 0.0262(8) 0.0239(8) 0.0211(8) -0.0077(6) 0.0028(6) -0.0020(6)
C13B 0.0207(7) 0.0259(8) 0.0146(7) -0.0026(6) -0.0004(6) 0.0019(6)
C14B 0.0198(7) 0.0226(8) 0.0164(7) -0.0005(6) 0.0004(6) 0.0013(6)
C15B 0.0178(7) 0.0293(8) 0.0267(8) -0.0025(6) 0.0018(6) -0.0029(7)
C16B 0.0234(8) 0.0329(9) 0.0207(8) -0.0059(7) 0.0014(6) -0.0004(7)
C17B 0.0232(8) 0.0245(8) 0.0300(9) 0.0018(6) 0.0052(7) 0.0066(7)
C18B 0.0216(8) 0.0307(9) 0.0287(9) -0.0014(7) 0.0011(7) 0.0002(7)
C19B 0.0177(7) 0.0222(8) 0.0371(9) -0.0017(6) 0.0081(7) 0.0018(7)
C20B 0.0236(8) 0.0282(8) 0.0240(8) -0.0016(7) 0.0079(6) -0.0042(7)
O1B 0.0229(6) 0.0282(6) 0.0472(7) 0.0042(5) 0.0109(5) 0.0002(6)
O2B 0.0197(5) 0.0360(6) 0.0276(6) -0.0009(5) 0.0054(4) -0.0039(5)

loop_
_atom_type_symbol
_atom_type_description
_atom_type_scat_dispersion_real
_atom_type_scat_dispersion_imag
_atom_type_scat_source
C C 0.0181 0.0091 'International Tables Vol C Tables 4.2.6.8 and 6.1.1.4'
H H 0 0 'International Tables Vol C Tables 4.2.6.8 and 6.1.1.4'
O O 0.0492 0.0322 'International Tables Vol C Tables 4.2.6.8 and 6.1.1.4'

loop_
_geom_angle_atom_site_label_1
_geom_angle_atom_site_label_2
_geom_angle_atom_site_label_3
_geom_angle_site_symmetry_1
_geom_angle_site_symmetry_3
_geom_angle
_geom_angle_publ_flag
C2A C1A C10A . . 113.97(12) ?
C2A C1A H1A . . 108.8 ?
C10A C1A H1A . . 108.8 ?
C2A C1A H1B . . 108.8 ?
C10A C1A H1B . . 108.8 ?
H1A C1A H1B . . 107.7 ?
C3A C2A C1A . . 113.40(12) ?
C3A C2A H2A . . 108.9 ?
C1A C2A H2A . . 108.9 ?
C3A C2A H2B . . 108.9 ?
C1A C2A H2B . . 108.9 ?
H2A C2A H2B . . 107.7 ?
O1A C3A C2A . . 122.43(14) ?
O1A C3A C4A . . 121.97(13) ?
C2A C3A C4A . . 115.52(12) ?
C3A C4A C19A . . 110.18(12) ?
C3A C4A C18A . . 105.23(12) ?
C19A C4A C18A . . 107.65(12) ?
C3A C4A C5A . . 109.81(11) ?
C19A C4A C5A . . 114.78(12) ?
C18A C4A C5A . . 108.73(12) ?
C6A C5A C10A . . 112.84(11) ?
C6A C5A C4A . . 112.53(11) ?
C10A C5A C4A . . 114.13(12) ?
C6A C5A H5A . . 105.5 ?
C10A C5A H5A . . 105.5 ?
C4A C5A H5A . . 105.5 ?
C7A C6A C5A . . 111.21(12) ?
C7A C6A H6A . . 109.4 ?
C5A C6A H6A . . 109.4 ?
C7A C6A H6B . . 109.4 ?
C5A C6A H6B . . 109.4 ?
H6A C6A H6B . . 108.0 ?
C6A C7A C8A . . 111.80(12) ?
C6A C7A H7A . . 109.3 ?
C8A C7A H7A . . 109.3 ?
C6A C7A H7B . . 109.3 ?
C8A C7A H7B . . 109.3 ?
H7A C7A H7B . . 107.9 ?
C14A C8A C7A . . 110.91(11) ?
C14A C8A C17A . . 107.12(12) ?
C7A C8A C17A . . 109.44(12) ?
C14A C8A C9A . . 105.23(11) ?
C7A C8A C9A . . 108.88(11) ?
C17A C8A C9A . . 115.18(12) ?
C11A C9A C10A . . 114.48(11) ?
C11A C9A C8A . . 110.57(11) ?
C10A C9A C8A . . 116.88(11) ?
C11A C9A H9A . . 104.5 ?
C10A C9A H9A . . 104.5 ?
C8A C9A H9A . . 104.5 ?
C20A C10A C5A . . 112.30(12) ?
C20A C10A C9A . . 112.50(11) ?
C5A C10A C9A . . 108.88(11) ?
C20A C10A C1A . . 107.84(13) ?
C5A C10A C1A . . 108.08(12) ?
C9A C10A C1A . . 107.00(11) ?
C12A C11A C9A . . 111.13(12) ?
C12A C11A H11A . . 109.4 ?
C9A C11A H11A . . 109.4 ?
C12A C11A H11B . . 109.4 ?
C9A C11A H11B . . 109.4 ?
H11A C11A H11B . . 108.0 ?
C13A C12A C11A . . 110.98(13) ?
C13A C12A H12A . . 109.4 ?
C11A C12A H12A . . 109.4 ?
C13A C12A H12B . . 109.4 ?
C11A C12A H12B . . 109.4 ?
H12A C12A H12B . . 108.0 ?
C16A C13A C14A . . 106.58(14) ?
C16A C13A C12A . . 130.26(14) ?
C14A C13A C12A . . 123.06(13) ?
C15A C14A C13A . . 105.91(13) ?
C15A C14A C8A . . 130.12(14) ?
C13A C14A C8A . . 123.92(13) ?
C14A C15A O2A . . 111.10(14) ?
C14A C15A H15A . . 124.4 ?
O2A C15A H15A . . 124.4 ?
C13A C16A O2A . . 110.72(14) ?
C13A C16A H16A . . 124.6 ?
O2A C16A H16A . . 124.6 ?
C8A C17A H17A . . 109.5 ?
C8A C17A H17B . . 109.5 ?
H17A C17A H17B . . 109.5 ?
C8A C17A H17C . . 109.5 ?
H17A C17A H17C . . 109.5 ?
H17B C17A H17C . . 109.5 ?
C4A C18A H18A . . 109.5 ?
C4A C18A H18B . . 109.5 ?
H18A C18A H18B . . 109.5 ?
C4A C18A H18C . . 109.5 ?
H18A C18A H18C . . 109.5 ?
H18B C18A H18C . . 109.5 ?
C4A C19A H19A . . 109.5 ?
C4A C19A H19B . . 109.5 ?
H19A C19A H19B . . 109.5 ?
C4A C19A H19C . . 109.5 ?
H19A C19A H19C . . 109.5 ?
H19B C19A H19C . . 109.5 ?
C10A C20A H20A . . 109.5 ?
C10A C20A H20B . . 109.5 ?
H20A C20A H20B . . 109.5 ?
C10A C20A H20C . . 109.5 ?
H20A C20A H20C . . 109.5 ?
H20B C20A H20C . . 109.5 ?
C16A O2A C15A . . 105.69(12) ?
C2B C1B C10B . . 114.75(12) ?
C2B C1B H1C . . 108.6 ?
C10B C1B H1C . . 108.6 ?
C2B C1B H1D . . 108.6 ?
C10B C1B H1D . . 108.6 ?
H1C C1B H1D . . 107.6 ?
C3B C2B C1B . . 113.09(13) ?
C3B C2B H2C . . 109.0 ?
C1B C2B H2C . . 109.0 ?
C3B C2B H2D . . 109.0 ?
C1B C2B H2D . . 109.0 ?
H2C C2B H2D . . 107.8 ?
O1B C3B C2B . . 122.11(14) ?
O1B C3B C4B . . 122.46(13) ?
C2B C3B C4B . . 115.41(13) ?
C3B C4B C19B . . 109.42(12) ?
C3B C4B C18B . . 105.86(12) ?
C19B C4B C18B . . 107.64(12) ?
C3B C4B C5B . . 109.47(12) ?
C19B C4B C5B . . 115.55(12) ?
C18B C4B C5B . . 108.43(12) ?
C6B C5B C10B . . 112.79(11) ?
C6B C5B C4B . . 112.22(11) ?
C10B C5B C4B . . 114.91(12) ?
C6B C5B H5B . . 105.3 ?
C10B C5B H5B . . 105.3 ?
C4B C5B H5B . . 105.3 ?
C7B C6B C5B . . 110.82(11) ?
C7B C6B H6C . . 109.5 ?
C5B C6B H6C . . 109.5 ?
C7B C6B H6D . . 109.5 ?
C5B C6B H6D . . 109.5 ?
H6C C6B H6D . . 108.1 ?
C6B C7B C8B . . 112.28(12) ?
C6B C7B H7C . . 109.1 ?
C8B C7B H7C . . 109.1 ?
C6B C7B H7D . . 109.1 ?
C8B C7B H7D . . 109.1 ?
H7C C7B H7D . . 107.9 ?
C14B C8B C7B . . 110.30(12) ?
C14B C8B C17B . . 107.42(11) ?
C7B C8B C17B . . 109.39(12) ?
C14B C8B C9B . . 105.57(11) ?
C7B C8B C9B . . 108.60(11) ?
C17B C8B C9B . . 115.46(12) ?
C11B C9B C10B . . 114.97(12) ?
C11B C9B C8B . . 110.47(12) ?
C10B C9B C8B . . 116.86(11) ?
C11B C9B H9B . . 104.3 ?
C10B C9B H9B . . 104.3 ?
C8B C9B H9B . . 104.3 ?
C20B C10B C5B . . 111.92(12) ?
C20B C10B C1B . . 107.87(12) ?
C5B C10B C1B . . 107.91(11) ?
C20B C10B C9B . . 112.97(12) ?
C5B C10B C9B . . 108.65(11) ?
C1B C10B C9B . . 107.30(11) ?
C12B C11B C9B . . 111.23(12) ?
C12B C11B H11C . . 109.4 ?
C9B C11B H11C . . 109.4 ?
C12B C11B H11D . . 109.4 ?
C9B C11B H11D . . 109.4 ?
H11C C11B H11D . . 108.0 ?
C13B C12B C11B . . 111.27(12) ?
C13B C12B H12C . . 109.4 ?
C11B C12B H12C . . 109.4 ?
C13B C12B H12D . . 109.4 ?
C11B C12B H12D . . 109.4 ?
H12C C12B H12D . . 108.0 ?
C16B C13B C14B . . 105.93(13) ?
C16B C13B C12B . . 130.88(14) ?
C14B C13B C12B . . 123.15(13) ?
C15B C14B C13B . . 106.19(13) ?
C15B C14B C8B . . 130.17(13) ?
C13B C14B C8B . . 123.64(13) ?
C14B C15B O2B . . 111.01(14) ?
C14B C15B H15B . . 124.5 ?
O2B C15B H15B . . 124.5 ?
C13B C16B O2B . . 110.98(13) ?
C13B C16B H16B . . 124.5 ?
O2B C16B H16B . . 124.5 ?
C8B C17B H17D . . 109.5 ?
C8B C17B H17E . . 109.5 ?
H17D C17B H17E . . 109.5 ?
C8B C17B H17F . . 109.5 ?
H17D C17B H17F . . 109.5 ?
H17E C17B H17F . . 109.5 ?
C4B C18B H18D . . 109.5 ?
C4B C18B H18E . . 109.5 ?
H18D C18B H18E . . 109.5 ?
C4B C18B H18F . . 109.5 ?
H18D C18B H18F . . 109.5 ?
H18E C18B H18F . . 109.5 ?
C4B C19B H19D . . 109.5 ?
C4B C19B H19E . . 109.5 ?
H19D C19B H19E . . 109.5 ?
C4B C19B H19F . . 109.5 ?
H19D C19B H19F . . 109.5 ?
H19E C19B H19F . . 109.5 ?
C10B C20B H20D . . 109.5 ?
C10B C20B H20E . . 109.5 ?
H20D C20B H20E . . 109.5 ?
C10B C20B H20F . . 109.5 ?
H20D C20B H20F . . 109.5 ?
H20E C20B H20F . . 109.5 ?
C15B O2B C16B . . 105.89(12) ?

loop_
_geom_bond_atom_site_label_1
_geom_bond_atom_site_label_2
_geom_bond_site_symmetry_2
_geom_bond_distance
_geom_bond_publ_flag
C1A C2A . 1.544(2) ?
C1A C10A . 1.558(2) ?
C1A H1A . 0.9900 ?
C1A H1B . 0.9900 ?
C2A C3A . 1.496(2) ?
C2A H2A . 0.9900 ?
C2A H2B . 0.9900 ?
C3A O1A . 1.2205(18) ?
C3A C4A . 1.528(2) ?
C4A C19A . 1.535(2) ?
C4A C18A . 1.548(2) ?
C4A C5A . 1.5631(18) ?
C5A C6A . 1.534(2) ?
C5A C10A . 1.5519(19) ?
C5A H5A . 1.0000 ?
C6A C7A . 1.525(2) ?
C6A H6A . 0.9900 ?
C6A H6B . 0.9900 ?
C7A C8A . 1.539(2) ?
C7A H7A . 0.9900 ?
C7A H7B . 0.9900 ?
C8A C14A . 1.512(2) ?
C8A C17A . 1.545(2) ?
C8A C9A . 1.560(2) ?
C9A C11A . 1.5410(19) ?
C9A C10A . 1.557(2) ?
C9A H9A . 1.0000 ?
C10A C20A . 1.539(2) ?
C11A C12A . 1.530(2) ?
C11A H11A . 0.9900 ?
C11A H11B . 0.9900 ?
C12A C13A . 1.500(2) ?
C12A H12A . 0.9900 ?
C12A H12B . 0.9900 ?
C13A C16A . 1.350(2) ?
C13A C14A . 1.436(2) ?
C14A C15A . 1.348(2) ?
C15A O2A . 1.3772(19) ?
C15A H15A . 0.9500 ?
C16A O2A . 1.372(2) ?
C16A H16A . 0.9500 ?
C17A H17A . 0.9800 ?
C17A H17B . 0.9800 ?
C17A H17C . 0.9800 ?
C18A H18A . 0.9800 ?
C18A H18B . 0.9800 ?
C18A H18C . 0.9800 ?
C19A H19A . 0.9800 ?
C19A H19B . 0.9800 ?
C19A H19C . 0.9800 ?
C20A H20A . 0.9800 ?
C20A H20B . 0.9800 ?
C20A H20C . 0.9800 ?
C1B C2B . 1.539(2) ?
C1B C10B . 1.555(2) ?
C1B H1C . 0.9900 ?
C1B H1D . 0.9900 ?
C2B C3B . 1.499(2) ?
C2B H2C . 0.9900 ?
C2B H2D . 0.9900 ?
C3B O1B . 1.2202(18) ?
C3B C4B . 1.526(2) ?
C4B C19B . 1.537(2) ?
C4B C18B . 1.543(2) ?
C4B C5B . 1.5693(19) ?
C5B C6B . 1.530(2) ?
C5B C10B . 1.550(2) ?
C5B H5B . 1.0000 ?
C6B C7B . 1.5291(19) ?
C6B H6C . 0.9900 ?
C6B H6D . 0.9900 ?
C7B C8B . 1.537(2) ?
C7B H7C . 0.9900 ?
C7B H7D . 0.9900 ?
C8B C14B . 1.519(2) ?
C8B C17B . 1.544(2) ?
C8B C9B . 1.558(2) ?
C9B C11B . 1.540(2) ?
C9B C10B . 1.557(2) ?
C9B H9B . 1.0000 ?
C10B C20B . 1.545(2) ?
C11B C12B . 1.535(2) ?
C11B H11C . 0.9900 ?
C11B H11D . 0.9900 ?
C12B C13B . 1.501(2) ?
C12B H12C . 0.9900 ?
C12B H12D . 0.9900 ?
C13B C16B . 1.354(2) ?
C13B C14B . 1.438(2) ?
C14B C15B . 1.350(2) ?
C15B O2B . 1.3696(18) ?
C15B H15B . 0.9500 ?
C16B O2B . 1.370(2) ?
C16B H16B . 0.9500 ?
C17B H17D . 0.9800 ?
C17B H17E . 0.9800 ?
C17B H17F . 0.9800 ?
C18B H18D . 0.9800 ?
C18B H18E . 0.9800 ?
C18B H18F . 0.9800 ?
C19B H19D . 0.9800 ?
C19B H19E . 0.9800 ?
C19B H19F . 0.9800 ?
C20B H20D . 0.9800 ?
C20B H20E . 0.9800 ?
C20B H20F . 0.9800 ?

loop_
_geom_torsion_atom_site_label_1
_geom_torsion_atom_site_label_2
_geom_torsion_atom_site_label_3
_geom_torsion_atom_site_label_4
_geom_torsion_site_symmetry_1
_geom_torsion_site_symmetry_2
_geom_torsion_site_symmetry_3
_geom_torsion_site_symmetry_4
_geom_torsion
_geom_torsion_publ_flag
C10A C1A C2A C3A . . . . 23.85(19) ?
C1A C2A C3A O1A . . . . 125.51(15) ?
C1A C2A C3A C4A . . . . -57.67(17) ?
O1A C3A C4A C19A . . . . -28.35(18) ?
C2A C3A C4A C19A . . . . 154.82(13) ?
O1A C3A C4A C18A . . . . 87.43(16) ?
C2A C3A C4A C18A . . . . -89.40(15) ?
O1A C3A C4A C5A . . . . -155.72(13) ?
C2A C3A C4A C5A . . . . 27.45(16) ?
C3A C4A C5A C6A . . . . 162.89(12) ?
C19A C4A C5A C6A . . . . 38.13(17) ?
C18A C4A C5A C6A . . . . -82.48(15) ?
C3A C4A C5A C10A . . . . 32.62(16) ?
C19A C4A C5A C10A . . . . -92.14(15) ?
C18A C4A C5A C10A . . . . 147.26(12) ?
C10A C5A C6A C7A . . . . -57.88(16) ?
C4A C5A C6A C7A . . . . 171.20(11) ?
C5A C6A C7A C8A . . . . 59.59(16) ?
C6A C7A C8A C14A . . . . -169.72(12) ?
C6A C7A C8A C17A . . . . 72.31(15) ?
C6A C7A C8A C9A . . . . -54.38(16) ?
C14A C8A C9A C11A . . . . -56.67(14) ?
C7A C8A C9A C11A . . . . -175.62(12) ?
C17A C8A C9A C11A . . . . 61.05(16) ?
C14A C8A C9A C10A . . . . 169.98(12) ?
C7A C8A C9A C10A . . . . 51.03(16) ?
C17A C8A C9A C10A . . . . -72.30(16) ?
C6A C5A C10A C20A . . . . -74.55(15) ?
C4A C5A C10A C20A . . . . 55.57(15) ?
C6A C5A C10A C9A . . . . 50.73(15) ?
C4A C5A C10A C9A . . . . -179.16(11) ?
C6A C5A C10A C1A . . . . 166.62(12) ?
C4A C5A C10A C1A . . . . -63.27(15) ?
C11A C9A C10A C20A . . . . -55.38(16) ?
C8A C9A C10A C20A . . . . 76.20(15) ?
C11A C9A C10A C5A . . . . 179.46(12) ?
C8A C9A C10A C5A . . . . -48.96(16) ?
C11A C9A C10A C1A . . . . 62.88(15) ?
C8A C9A C10A C1A . . . . -165.54(12) ?
C2A C1A C10A C20A . . . . -89.23(15) ?
C2A C1A C10A C5A . . . . 32.41(18) ?
C2A C1A C10A C9A . . . . 149.52(12) ?
C10A C9A C11A C12A . . . . -156.96(12) ?
C8A C9A C11A C12A . . . . 68.49(16) ?
C9A C11A C12A C13A . . . . -41.93(17) ?
C11A C12A C13A C16A . . . . -171.99(15) ?
C11A C12A C13A C14A . . . . 12.0(2) ?
C16A C13A C14A C15A . . . . -0.14(17) ?
C12A C13A C14A C15A . . . . 176.68(14) ?
C16A C13A C14A C8A . . . . 177.61(13) ?
C12A C13A C14A C8A . . . . -5.6(2) ?
C7A C8A C14A C15A . . . . -38.2(2) ?
C17A C8A C14A C15A . . . . 81.21(18) ?
C9A C8A C14A C15A . . . . -155.75(15) ?
C7A C8A C14A C13A . . . . 144.67(14) ?
C17A C8A C14A C13A . . . . -95.96(16) ?
C9A C8A C14A C13A . . . . 27.08(18) ?
C13A C14A C15A O2A . . . . -0.02(17) ?
C8A C14A C15A O2A . . . . -177.58(14) ?
C14A C13A C16A O2A . . . . 0.24(17) ?
C12A C13A C16A O2A . . . . -176.26(15) ?
C13A C16A O2A C15A . . . . -0.25(16) ?
C14A C15A O2A C16A . . . . 0.16(16) ?
C10B C1B C2B C3B . . . . 27.3(2) ?
C1B C2B C3B O1B . . . . 123.30(16) ?
C1B C2B C3B C4B . . . . -58.42(18) ?
O1B C3B C4B C19B . . . . -28.07(19) ?
C2B C3B C4B C19B . . . . 153.66(13) ?
O1B C3B C4B C18B . . . . 87.67(17) ?
C2B C3B C4B C18B . . . . -90.60(15) ?
O1B C3B C4B C5B . . . . -155.64(14) ?
C2B C3B C4B C5B . . . . 26.08(17) ?
C3B C4B C5B C6B . . . . 164.58(12) ?
C19B C4B C5B C6B . . . . 40.52(17) ?
C18B C4B C5B C6B . . . . -80.38(15) ?
C3B C4B C5B C10B . . . . 33.95(16) ?
C19B C4B C5B C10B . . . . -90.11(16) ?
C18B C4B C5B C10B . . . . 148.99(12) ?
C10B C5B C6B C7B . . . . -58.20(16) ?
C4B C5B C6B C7B . . . . 170.10(12) ?
C5B C6B C7B C8B . . . . 59.41(16) ?
C6B C7B C8B C14B . . . . -169.30(12) ?
C6B C7B C8B C17B . . . . 72.77(15) ?
C6B C7B C8B C9B . . . . -54.06(16) ?
C14B C8B C9B C11B . . . . -56.71(15) ?
C7B C8B C9B C11B . . . . -174.99(12) ?
C17B C8B C9B C11B . . . . 61.77(16) ?
C14B C8B C9B C10B . . . . 169.34(12) ?
C7B C8B C9B C10B . . . . 51.06(16) ?
C17B C8B C9B C10B . . . . -72.19(16) ?
C6B C5B C10B C20B . . . . -73.70(15) ?
C4B C5B C10B C20B . . . . 56.65(16) ?
C6B C5B C10B C1B . . . . 167.77(12) ?
C4B C5B C10B C1B . . . . -61.87(15) ?
C6B C5B C10B C9B . . . . 51.74(15) ?
C4B C5B C10B C9B . . . . -177.91(11) ?
C2B C1B C10B C20B . . . . -92.41(16) ?
C2B C1B C10B C5B . . . . 28.68(18) ?
C2B C1B C10B C9B . . . . 145.60(13) ?
C11B C9B C10B C20B . . . . -56.85(16) ?
C8B C9B C10B C20B . . . . 75.08(16) ?
C11B C9B C10B C5B . . . . 178.33(12) ?
C8B C9B C10B C5B . . . . -49.74(16) ?
C11B C9B C10B C1B . . . . 61.90(16) ?
C8B C9B C10B C1B . . . . -166.17(12) ?
C10B C9B C11B C12B . . . . -156.75(13) ?
C8B C9B C11B C12B . . . . 68.36(15) ?
C9B C11B C12B C13B . . . . -40.31(16) ?
C11B C12B C13B C16B . . . . -174.03(15) ?
C11B C12B C13B C14B . . . . 8.5(2) ?
C16B C13B C14B C15B . . . . 0.54(16) ?
C12B C13B C14B C15B . . . . 178.52(14) ?
C16B C13B C14B C8B . . . . -179.68(13) ?
C12B C13B C14B C8B . . . . -1.7(2) ?
C7B C8B C14B C15B . . . . -37.9(2) ?
C17B C8B C14B C15B . . . . 81.26(19) ?
C9B C8B C14B C15B . . . . -155.02(15) ?
C7B C8B C14B C13B . . . . 142.39(14) ?
C17B C8B C14B C13B . . . . -98.46(16) ?
C9B C8B C14B C13B . . . . 25.26(17) ?
C13B C14B C15B O2B . . . . -0.39(16) ?
C8B C14B C15B O2B . . . . 179.85(13) ?
C14B C13B C16B O2B . . . . -0.50(16) ?
C12B C13B C16B O2B . . . . -178.27(14) ?
C14B C15B O2B C16B . . . . 0.10(16) ?
C13B C16B O2B C15B . . . . 0.27(16) ?
